data_7231270
loop_
_publ_author_name
'Moore, Levi M. J.'
'Zavala, Jacob J.'
'Lamb, Jason T.'
'Reams, Josiah T.'
'Yandek, Gregory R.'
'Guenthner, Andrew J.'
'Haddad, Timothy S.'
'Ghiassi, Kamran B.'

_publ_section_title
;
 Bis-phenylethynyl polyhedral oligomeric silsesquioxanes: new
 high-temperature, processable thermosetting materials
;
_journal_issue 48
_journal_name_full 'RSC Advances'
_journal_page_first 27400
_journal_paper_doi 10.1039/C8RA05954C
_journal_volume 8
_journal_year 2018
_chemical_formula_moiety 'C78 H64 O14 Si10, 7(C6 H6)'
_chemical_formula_sum 'C120 H106 O14 Si10'
_chemical_formula_weight 2052.94
_space_group_crystal_system triclinic
_space_group_IT_number 2
_space_group_name_Hall '-P 1'
_space_group_name_H-M_alt 'P -1'
_symmetry_space_group_name_Hall '-P 1'
_symmetry_space_group_name_H-M 'P -1'
_atom_sites_solution_hydrogens geom
_atom_sites_solution_primary direct
_atom_sites_solution_secondary difmap
_audit_creation_method SHELXL-2014/7
_audit_update_record
;
2018-04-23 deposited with the CCDC.
2018-07-20 downloaded from the CCDC.
;
_cell_angle_alpha 109.5842(14)
_cell_angle_beta 97.1583(15)
_cell_angle_gamma 103.2582(18)
_cell_formula_units_Z 1
_cell_length_a 10.7786(4)
_cell_length_b 15.4840(5)
_cell_length_c 18.0102(6)
_cell_measurement_reflns_used 9621
_cell_measurement_temperature 90(2)
_cell_measurement_theta_max 73.46
_cell_measurement_theta_min 3.17
_cell_volume 2689.10(17)
_computing_cell_refinement 'SAINT (Bruker, 2014)'
_computing_data_collection 'Apex2 (Bruker, 2014)'
_computing_data_reduction 'SAINT (Bruker, 2014)'
_computing_publication_material 'SHELXL-2014 (Sheldrick, 2014)'
_computing_structure_refinement 'SHELXL-2014/7 (Sheldrick, 2014)'
_computing_structure_solution 'SHELXS (Sheldrick, 2008)'
_diffrn_ambient_temperature 90(2)
_diffrn_detector_area_resol_mean 8.3
_diffrn_measured_fraction_theta_full 0.978
_diffrn_measured_fraction_theta_max 0.960
_diffrn_measurement_device_type 'Bruker ApexII'
_diffrn_measurement_method '\w and \f'
_diffrn_radiation_type CuK\a
_diffrn_radiation_wavelength 1.54178
_diffrn_reflns_av_R_equivalents 0.0395
_diffrn_reflns_av_unetI/netI 0.0217
_diffrn_reflns_Laue_measured_fraction_full 0.978
_diffrn_reflns_Laue_measured_fraction_max 0.960
_diffrn_reflns_limit_h_max 13
_diffrn_reflns_limit_h_min -13
_diffrn_reflns_limit_k_max 19
_diffrn_reflns_limit_k_min -18
_diffrn_reflns_limit_l_max 22
_diffrn_reflns_limit_l_min -22
_diffrn_reflns_number 84678
_diffrn_reflns_point_group_measured_fraction_full 0.978
_diffrn_reflns_point_group_measured_fraction_max 0.960
_diffrn_reflns_theta_full 67.679
_diffrn_reflns_theta_max 73.853
_diffrn_reflns_theta_min 2.669
_diffrn_source 'sealed tube'
_exptl_absorpt_coefficient_mu 1.666
_exptl_absorpt_correction_T_max 0.4705
_exptl_absorpt_correction_T_min 0.3145
_exptl_absorpt_correction_type multi-scan
_exptl_absorpt_process_details 'SADABS (Sheldrick, 2014)'
_exptl_crystal_colour colorless
_exptl_crystal_density_diffrn 1.268
_exptl_crystal_description needle
_exptl_crystal_F_000 1078
_exptl_crystal_recrystallization_method 'Re-crystallisation from solvent: benzene'
_exptl_crystal_size_max 0.510
_exptl_crystal_size_mid 0.320
_exptl_crystal_size_min 0.200
_refine_diff_density_max 0.481
_refine_diff_density_min -0.333
_refine_diff_density_rms 0.049
_refine_ls_extinction_method none
_refine_ls_goodness_of_fit_ref 1.067
_refine_ls_hydrogen_treatment constr
_refine_ls_matrix_type full
_refine_ls_number_parameters 650
_refine_ls_number_reflns 10474
_refine_ls_number_restraints 0
_refine_ls_restrained_S_all 1.067
_refine_ls_R_factor_all 0.0389
_refine_ls_R_factor_gt 0.0351
_refine_ls_shift/su_max 0.001
_refine_ls_shift/su_mean 0.000
_refine_ls_structure_factor_coef Fsqd
_refine_ls_weighting_details 'w=1/[\s^2^(Fo^2^)+(0.0448P)^2^+1.6363P] where P=(Fo^2^+2Fc^2^)/3'
_refine_ls_weighting_scheme calc
_refine_ls_wR_factor_gt 0.0920
_refine_ls_wR_factor_ref 0.0951
_reflns_Friedel_coverage 0.000
_reflns_number_gt 9574
_reflns_number_total 10474
_reflns_threshold_expression 'I > 2\s(I)'
_cod_data_source_file c8ra05954c2.cif
_cod_data_source_block kbg326
_cod_original_cell_volume 2689.10(16)
_cod_database_code 7231270
_shelx_shelxl_version_number 2014/7
_shelx_space_group_comment
;
The symmetry employed for this shelxl refinement is uniquely defined
by the following loop, which should always be used as a source of
symmetry information in preference to the above space-group names.
They are only intended as comments.
;
_shelx_estimated_absorpt_t_min 0.484
_shelx_estimated_absorpt_t_max 0.732

loop_
_space_group_symop_operation_xyz
'x, y, z'
'-x, -y, -z'

loop_
_atom_site_label
_atom_site_type_symbol
_atom_site_fract_x
_atom_site_fract_y
_atom_site_fract_z
_atom_site_U_iso_or_equiv
_atom_site_adp_type
_atom_site_occupancy
_atom_site_site_symmetry_order
_atom_site_calc_flag
_atom_site_refinement_flags_posn
_atom_site_refinement_flags_adp
Si1 Si 0.19323(4) 0.51508(3) 0.33675(2) 0.01641(9) Uani 1 1 d . .
Si2 Si 0.47518(4) 0.65612(3) 0.42399(2) 0.01568(9) Uani 1 1 d . .
Si3 Si 0.57508(4) 0.66557(3) 0.59634(2) 0.01521(9) Uani 1 1 d . .
Si4 Si 0.38763(4) 0.49782(3) 0.62239(2) 0.01563(9) Uani 1 1 d . .
Si5 Si 0.80608(4) 0.59449(3) 0.54326(2) 0.01547(9) Uani 1 1 d . .
O1 O 0.32955(10) 0.60113(7) 0.37027(6) 0.0196(2) Uani 1 1 d . .
O2 O 0.57777(10) 0.60125(7) 0.38587(6) 0.0188(2) Uani 1 1 d . .
O3 O 0.48197(10) 0.65848(7) 0.51515(6) 0.0183(2) Uani 1 1 d . .
O4 O 0.51660(10) 0.57273(7) 0.61772(6) 0.0186(2) Uani 1 1 d . .
O5 O 0.27178(10) 0.47885(7) 0.54722(6) 0.0190(2) Uani 1 1 d . .
O6 O 0.71987(10) 0.66507(7) 0.58049(6) 0.0187(2) Uani 1 1 d . .
O7 O 0.83069(10) 0.53326(7) 0.59703(6) 0.0199(2) Uani 1 1 d . .
C1 C 0.24293(18) 0.03766(13) -0.15960(11) 0.0331(4) Uani 1 1 d . .
H1 H 0.3269 0.0833 -0.1407 0.040 Uiso 1 1 calc R U
C2 C 0.2182(2) -0.04354(14) -0.22905(12) 0.0391(4) Uani 1 1 d . .
H2 H 0.2856 -0.0534 -0.2573 0.047 Uiso 1 1 calc R U
C3 C 0.0964(2) -0.11007(13) -0.25739(11) 0.0354(4) Uani 1 1 d . .
H3 H 0.0804 -0.1656 -0.3048 0.042 Uiso 1 1 calc R U
C4 C -0.00221(19) -0.09575(13) -0.21669(11) 0.0332(4) Uani 1 1 d . .
H4 H -0.0863 -0.1411 -0.2365 0.040 Uiso 1 1 calc R U
C5 C 0.02145(17) -0.01525(12) -0.14692(10) 0.0288(4) Uani 1 1 d . .
H5 H -0.0465 -0.0060 -0.1189 0.035 Uiso 1 1 calc R U
C6 C 0.14449(17) 0.05233(11) -0.11755(9) 0.0251(3) Uani 1 1 d . .
C7 C 0.16870(17) 0.13485(12) -0.04400(10) 0.0272(3) Uani 1 1 d . .
C8 C 0.18572(17) 0.20165(12) 0.01792(10) 0.0271(3) Uani 1 1 d . .
C9 C 0.19435(16) 0.27749(11) 0.09322(9) 0.0235(3) Uani 1 1 d . .
C10 C 0.09395(16) 0.26617(11) 0.13459(10) 0.0253(3) Uani 1 1 d . .
H10 H 0.0223 0.2095 0.1127 0.030 Uiso 1 1 calc R U
C11 C 0.09838(15) 0.33695(11) 0.20717(9) 0.0233(3) Uani 1 1 d . .
H11 H 0.0295 0.3278 0.2344 0.028 Uiso 1 1 calc R U
C12 C 0.20186(14) 0.42183(11) 0.24155(9) 0.0188(3) Uani 1 1 d . .
C13 C 0.30197(15) 0.43207(11) 0.19976(9) 0.0214(3) Uani 1 1 d . .
H13 H 0.3734 0.4888 0.2216 0.026 Uiso 1 1 calc R U
C14 C 0.29949(16) 0.36107(12) 0.12691(9) 0.0239(3) Uani 1 1 d . .
H14 H 0.3692 0.3694 0.1001 0.029 Uiso 1 1 calc R U
C15 C 0.05690(15) 0.56420(12) 0.31972(10) 0.0246(3) Uani 1 1 d . .
H15A H 0.0494 0.6085 0.3714 0.037 Uiso 1 1 calc R U
H15B H -0.0245 0.5118 0.2953 0.037 Uiso 1 1 calc R U
H15C H 0.0733 0.5984 0.2833 0.037 Uiso 1 1 calc R U
C16 C 0.51927(15) 0.77916(10) 0.42508(9) 0.0187(3) Uani 1 1 d . .
C17 C 0.42713(16) 0.81422(12) 0.39175(10) 0.0245(3) Uani 1 1 d . .
H17 H 0.3395 0.7748 0.3696 0.029 Uiso 1 1 calc R U
C18 C 0.46159(19) 0.90554(13) 0.39052(11) 0.0320(4) Uani 1 1 d . .
H18 H 0.3979 0.9282 0.3676 0.038 Uiso 1 1 calc R U
C19 C 0.5892(2) 0.96372(12) 0.42285(12) 0.0360(4) Uani 1 1 d . .
H19 H 0.6134 1.0257 0.4208 0.043 Uiso 1 1 calc R U
C20 C 0.68091(19) 0.93168(12) 0.45797(12) 0.0351(4) Uani 1 1 d . .
H20 H 0.7678 0.9721 0.4812 0.042 Uiso 1 1 calc R U
C21 C 0.64612(16) 0.84030(12) 0.45931(10) 0.0265(3) Uani 1 1 d . .
H21 H 0.7097 0.8189 0.4839 0.032 Uiso 1 1 calc R U
C22 C 0.96567(14) 0.66720(10) 0.54015(8) 0.0178(3) Uani 1 1 d . .
C23 C 0.97548(15) 0.74166(11) 0.51189(10) 0.0240(3) Uani 1 1 d . .
H23 H 0.8986 0.7571 0.4959 0.029 Uiso 1 1 calc R U
C24 C 1.09516(16) 0.79359(12) 0.50666(10) 0.0278(4) Uani 1 1 d . .
H24 H 1.1000 0.8442 0.4876 0.033 Uiso 1 1 calc R U
C25 C 1.20758(15) 0.77120(12) 0.52942(10) 0.0261(3) Uani 1 1 d . .
H25 H 1.2897 0.8063 0.5257 0.031 Uiso 1 1 calc R U
C26 C 1.20009(15) 0.69762(12) 0.55760(10) 0.0267(3) Uani 1 1 d . .
H26 H 1.2773 0.6825 0.5733 0.032 Uiso 1 1 calc R U
C27 C 1.08067(15) 0.64610(11) 0.56296(9) 0.0223(3) Uani 1 1 d . .
H27 H 1.0766 0.5958 0.5824 0.027 Uiso 1 1 calc R U
C28 C 0.58293(13) 0.77617(10) 0.68031(9) 0.0174(3) Uani 1 1 d . .
C29 C 0.54877(15) 0.85275(11) 0.66761(9) 0.0224(3) Uani 1 1 d . .
H29 H 0.5230 0.8493 0.6140 0.027 Uiso 1 1 calc R U
C30 C 0.55223(17) 0.93383(12) 0.73257(10) 0.0268(3) Uani 1 1 d . .
H30 H 0.5278 0.9851 0.7233 0.032 Uiso 1 1 calc R U
C31 C 0.59109(16) 0.94005(12) 0.81081(10) 0.0275(4) Uani 1 1 d . .
H31 H 0.5931 0.9955 0.8551 0.033 Uiso 1 1 calc R U
C32 C 0.62700(17) 0.86566(12) 0.82464(10) 0.0277(4) Uani 1 1 d . .
H32 H 0.6548 0.8704 0.8784 0.033 Uiso 1 1 calc R U
C33 C 0.62249(15) 0.78414(11) 0.76000(9) 0.0229(3) Uani 1 1 d . .
H33 H 0.6466 0.7330 0.7699 0.027 Uiso 1 1 calc R U
C34 C 0.33608(14) 0.54270(11) 0.71833(9) 0.0196(3) Uani 1 1 d . .
C35 C 0.30644(15) 0.63003(11) 0.74316(10) 0.0254(3) Uani 1 1 d . .
H35 H 0.3140 0.6672 0.7104 0.030 Uiso 1 1 calc R U
C36 C 0.26601(17) 0.66301(13) 0.81522(11) 0.0341(4) Uani 1 1 d . .
H36 H 0.2465 0.7225 0.8316 0.041 Uiso 1 1 calc R U
C37 C 0.25426(17) 0.60911(15) 0.86290(10) 0.0377(5) Uani 1 1 d . .
H37 H 0.2266 0.6317 0.9121 0.045 Uiso 1 1 calc R U
C38 C 0.28252(17) 0.52267(15) 0.83948(10) 0.0344(4) Uani 1 1 d . .
H38 H 0.2739 0.4858 0.8724 0.041 Uiso 1 1 calc R U
C39 C 0.32367(15) 0.48948(13) 0.76760(10) 0.0255(3) Uani 1 1 d . .
H39 H 0.3435 0.4301 0.7519 0.031 Uiso 1 1 calc R U
C40 C -0.1412(2) 0.10767(19) -0.27089(14) 0.0544(6) Uani 1 1 d . .
H40 H -0.2116 0.0936 -0.2459 0.065 Uiso 1 1 calc R U
C41 C -0.0771(2) 0.20077(18) -0.25663(15) 0.0518(5) Uani 1 1 d . .
H41 H -0.1042 0.2511 -0.2223 0.062 Uiso 1 1 calc R U
C42 C 0.0262(2) 0.22223(18) -0.29152(15) 0.0497(5) Uani 1 1 d . .
H42 H 0.0702 0.2871 -0.2812 0.060 Uiso 1 1 calc R U
C43 C 0.0657(2) 0.1497(2) -0.34139(15) 0.0544(6) Uani 1 1 d . .
H43 H 0.1374 0.1640 -0.3654 0.065 Uiso 1 1 calc R U
C44 C -0.0002(3) 0.0550(2) -0.35639(16) 0.0622(7) Uani 1 1 d . .
H44 H 0.0262 0.0043 -0.3909 0.075 Uiso 1 1 calc R U
C45 C -0.1037(3) 0.03502(19) -0.32114(16) 0.0614(7) Uani 1 1 d . .
H45 H -0.1493 -0.0296 -0.3318 0.074 Uiso 1 1 calc R U
C46 C 0.5650(2) 0.73465(15) 0.21510(11) 0.0405(5) Uani 1 1 d . .
H46 H 0.5951 0.7798 0.2691 0.049 Uiso 1 1 calc R U
C47 C 0.6495(2) 0.72503(15) 0.16335(12) 0.0393(4) Uani 1 1 d . .
H47 H 0.7382 0.7632 0.1818 0.047 Uiso 1 1 calc R U
C48 C 0.6052(2) 0.65992(16) 0.08472(12) 0.0445(5) Uani 1 1 d . .
H48 H 0.6635 0.6529 0.0491 0.053 Uiso 1 1 calc R U
C49 C 0.4763(3) 0.60498(15) 0.05782(13) 0.0509(6) Uani 1 1 d . .
H49 H 0.4455 0.5609 0.0034 0.061 Uiso 1 1 calc R U
C50 C 0.3920(2) 0.61391(15) 0.10979(15) 0.0494(6) Uani 1 1 d . .
H50 H 0.3034 0.5756 0.0915 0.059 Uiso 1 1 calc R U
C51 C 0.4370(2) 0.67870(16) 0.18836(14) 0.0467(5) Uani 1 1 d . .
H51 H 0.3793 0.6848 0.2243 0.056 Uiso 1 1 calc R U
C52 C 0.6610(2) 1.09369(14) 1.02559(12) 0.0499(6) Uani 1 1 d . .
H52 H 0.6375 1.0583 1.0583 0.060 Uiso 1 1 calc R U
C53 C 0.7814(2) 1.10308(14) 1.00506(14) 0.0495(6) Uani 1 1 d . .
H53 H 0.8403 1.0735 1.0232 0.059 Uiso 1 1 calc R U
C54 C 0.81614(19) 1.15551(14) 0.95819(13) 0.0400(4) Uani 1 1 d . .
H54 H 0.8993 1.1626 0.9446 0.048 Uiso 1 1 calc R U
C55 C 0.73001(18) 1.19740(12) 0.93119(11) 0.0324(4) Uani 1 1 d . .
H55 H 0.7539 1.2334 0.8990 0.039 Uiso 1 1 calc R U
C56 C 0.60873(18) 1.18727(12) 0.95077(12) 0.0342(4) Uani 1 1 d . .
H56 H 0.5489 1.2155 0.9315 0.041 Uiso 1 1 calc R U
C57 C 0.5752(2) 1.13584(13) 0.99845(12) 0.0418(5) Uani 1 1 d . .
H57 H 0.4925 1.1295 1.0126 0.050 Uiso 1 1 calc R U
C58 C 0.02617(19) 0.45694(16) 1.05337(13) 0.0428(5) Uani 1 1 d . .
H58 H 0.0442 0.4276 1.0905 0.051 Uiso 1 1 calc R U
C58\ C 0.03305(19) 0.41515(15) 0.97424(14) 0.0424(5) Uani 1 1 d . .
H58B H 0.0556 0.3569 0.9563 0.051 Uiso 1 1 calc R U
C60 C 0.0069(2) 0.45857(16) 0.92091(12) 0.0433(5) Uani 1 1 d . .
H60 H 0.0117 0.4301 0.8661 0.052 Uiso 1 1 calc R U

loop_
_atom_site_aniso_label
_atom_site_aniso_U_11
_atom_site_aniso_U_22
_atom_site_aniso_U_33
_atom_site_aniso_U_23
_atom_site_aniso_U_13
_atom_site_aniso_U_12
Si1 0.01551(19) 0.01596(19) 0.01558(19) 0.00498(15) 0.00129(14) 0.00309(15)
Si2 0.01554(18) 0.01413(18) 0.01588(19) 0.00505(14) 0.00284(14) 0.00275(15)
Si3 0.01417(18) 0.01465(19) 0.01490(19) 0.00414(14) 0.00287(14) 0.00297(15)
Si4 0.01549(18) 0.01467(18) 0.01498(19) 0.00418(14) 0.00331(14) 0.00323(15)
Si5 0.01328(18) 0.01546(18) 0.01569(19) 0.00462(15) 0.00290(14) 0.00251(15)
O1 0.0193(5) 0.0188(5) 0.0184(5) 0.0067(4) 0.0019(4) 0.0031(4)
O2 0.0202(5) 0.0173(5) 0.0195(5) 0.0071(4) 0.0065(4) 0.0051(4)
O3 0.0170(5) 0.0197(5) 0.0178(5) 0.0067(4) 0.0038(4) 0.0050(4)
O4 0.0171(5) 0.0183(5) 0.0187(5) 0.0061(4) 0.0026(4) 0.0039(4)
O5 0.0185(5) 0.0179(5) 0.0174(5) 0.0036(4) 0.0020(4) 0.0047(4)
O6 0.0169(5) 0.0172(5) 0.0193(5) 0.0050(4) 0.0042(4) 0.0030(4)
O7 0.0196(5) 0.0201(5) 0.0197(5) 0.0077(4) 0.0048(4) 0.0048(4)
C1 0.0293(9) 0.0309(9) 0.0300(9) 0.0031(7) 0.0038(7) 0.0060(8)
C2 0.0388(10) 0.0394(11) 0.0325(10) 0.0025(8) 0.0112(8) 0.0142(9)
C3 0.0463(11) 0.0253(9) 0.0240(9) -0.0014(7) 0.0027(7) 0.0094(8)
C4 0.0369(10) 0.0253(9) 0.0289(9) 0.0069(7) 0.0010(7) 0.0015(8)
C5 0.0317(9) 0.0282(9) 0.0250(8) 0.0085(7) 0.0064(7) 0.0081(7)
C6 0.0318(9) 0.0213(8) 0.0196(8) 0.0051(6) 0.0023(6) 0.0087(7)
C7 0.0307(9) 0.0261(8) 0.0224(8) 0.0070(7) 0.0024(6) 0.0088(7)
C8 0.0300(9) 0.0264(8) 0.0224(8) 0.0074(7) 0.0017(6) 0.0085(7)
C9 0.0300(8) 0.0210(8) 0.0185(7) 0.0060(6) 0.0017(6) 0.0095(7)
C10 0.0261(8) 0.0203(7) 0.0225(8) 0.0053(6) 0.0002(6) 0.0007(6)
C11 0.0215(7) 0.0234(8) 0.0218(8) 0.0073(6) 0.0032(6) 0.0032(6)
C12 0.0212(7) 0.0185(7) 0.0159(7) 0.0068(6) 0.0009(5) 0.0053(6)
C13 0.0227(7) 0.0196(7) 0.0192(7) 0.0071(6) 0.0012(6) 0.0032(6)
C14 0.0252(8) 0.0267(8) 0.0206(8) 0.0095(6) 0.0058(6) 0.0076(7)
C15 0.0224(8) 0.0249(8) 0.0236(8) 0.0065(6) 0.0003(6) 0.0079(7)
C16 0.0221(7) 0.0155(7) 0.0174(7) 0.0047(5) 0.0067(6) 0.0044(6)
C17 0.0260(8) 0.0234(8) 0.0255(8) 0.0101(6) 0.0060(6) 0.0079(7)
C18 0.0393(10) 0.0280(9) 0.0357(10) 0.0171(7) 0.0092(8) 0.0149(8)
C19 0.0484(11) 0.0183(8) 0.0429(11) 0.0143(7) 0.0136(9) 0.0061(8)
C20 0.0334(9) 0.0219(8) 0.0431(11) 0.0102(8) 0.0077(8) -0.0014(7)
C21 0.0232(8) 0.0221(8) 0.0313(9) 0.0091(7) 0.0040(6) 0.0036(7)
C22 0.0177(7) 0.0173(7) 0.0149(7) 0.0026(5) 0.0041(5) 0.0034(6)
C23 0.0207(7) 0.0231(8) 0.0294(8) 0.0112(6) 0.0061(6) 0.0064(6)
C24 0.0276(8) 0.0212(8) 0.0332(9) 0.0114(7) 0.0086(7) 0.0017(7)
C25 0.0190(7) 0.0237(8) 0.0295(8) 0.0064(7) 0.0086(6) -0.0014(6)
C26 0.0178(7) 0.0304(9) 0.0313(9) 0.0100(7) 0.0066(6) 0.0075(7)
C27 0.0196(7) 0.0221(8) 0.0254(8) 0.0092(6) 0.0057(6) 0.0054(6)
C28 0.0143(6) 0.0168(7) 0.0184(7) 0.0044(5) 0.0043(5) 0.0024(6)
C29 0.0233(7) 0.0209(7) 0.0219(8) 0.0078(6) 0.0041(6) 0.0053(6)
C30 0.0299(8) 0.0186(7) 0.0310(9) 0.0074(6) 0.0072(7) 0.0083(7)
C31 0.0299(8) 0.0199(8) 0.0252(8) -0.0005(6) 0.0067(7) 0.0062(7)
C32 0.0327(9) 0.0271(8) 0.0183(8) 0.0038(6) 0.0022(6) 0.0083(7)
C33 0.0253(8) 0.0210(7) 0.0211(8) 0.0063(6) 0.0033(6) 0.0078(6)
C34 0.0151(7) 0.0217(7) 0.0168(7) 0.0033(6) 0.0021(5) 0.0024(6)
C35 0.0219(8) 0.0214(8) 0.0267(8) 0.0030(6) 0.0062(6) 0.0037(6)
C36 0.0259(8) 0.0285(9) 0.0321(9) -0.0062(7) 0.0088(7) 0.0039(7)
C37 0.0280(9) 0.0487(11) 0.0191(8) -0.0023(8) 0.0078(7) 0.0001(8)
C38 0.0296(9) 0.0491(11) 0.0214(8) 0.0132(8) 0.0065(7) 0.0056(8)
C39 0.0215(8) 0.0325(9) 0.0224(8) 0.0111(7) 0.0049(6) 0.0061(7)
C40 0.0451(12) 0.0656(16) 0.0470(13) 0.0266(12) 0.0012(10) 0.0022(11)
C41 0.0417(12) 0.0550(14) 0.0564(14) 0.0187(11) 0.0095(10) 0.0142(11)
C42 0.0399(11) 0.0516(13) 0.0659(15) 0.0314(12) 0.0088(10) 0.0164(10)
C43 0.0474(13) 0.0781(17) 0.0550(14) 0.0358(13) 0.0150(10) 0.0321(13)
C44 0.0719(17) 0.0596(16) 0.0511(14) 0.0117(12) -0.0027(12) 0.0343(14)
C45 0.0660(16) 0.0492(14) 0.0577(15) 0.0255(12) -0.0137(13) 0.0023(12)
C46 0.0519(12) 0.0381(10) 0.0262(9) 0.0094(8) 0.0061(8) 0.0082(9)
C47 0.0421(11) 0.0414(11) 0.0375(10) 0.0199(9) 0.0063(8) 0.0121(9)
C48 0.0609(14) 0.0551(13) 0.0309(10) 0.0190(9) 0.0138(9) 0.0358(11)
C49 0.0765(16) 0.0346(11) 0.0334(11) 0.0018(8) -0.0093(10) 0.0290(11)
C50 0.0483(12) 0.0299(10) 0.0623(14) 0.0211(10) -0.0075(11) 0.0015(9)
C51 0.0496(12) 0.0489(12) 0.0475(12) 0.0264(10) 0.0161(10) 0.0097(10)
C52 0.0693(15) 0.0318(10) 0.0263(10) 0.0090(8) -0.0080(9) -0.0139(10)
C53 0.0494(12) 0.0262(10) 0.0529(13) 0.0126(9) -0.0268(10) -0.0031(9)
C54 0.0275(9) 0.0288(9) 0.0538(12) 0.0100(8) -0.0015(8) 0.0039(8)
C55 0.0336(9) 0.0244(8) 0.0362(10) 0.0104(7) 0.0054(7) 0.0053(7)
C56 0.0322(9) 0.0211(8) 0.0418(10) 0.0037(7) 0.0052(8) 0.0075(7)
C57 0.0458(11) 0.0276(9) 0.0343(10) -0.0034(8) 0.0147(9) -0.0030(9)
C58 0.0349(10) 0.0533(13) 0.0468(12) 0.0348(10) 0.0020(8) 0.0051(9)
C58\ 0.0320(10) 0.0383(11) 0.0569(13) 0.0201(10) 0.0094(9) 0.0072(9)
C60 0.0375(10) 0.0536(13) 0.0328(10) 0.0158(9) 0.0077(8) 0.0025(9)

loop_
_atom_type_symbol
_atom_type_description
_atom_type_scat_dispersion_real
_atom_type_scat_dispersion_imag
_atom_type_scat_source
C C 0.0181 0.0091 'International Tables Vol C Tables 4.2.6.8 and 6.1.1.4'
H H 0.0000 0.0000 'International Tables Vol C Tables 4.2.6.8 and 6.1.1.4'
O O 0.0492 0.0322 'International Tables Vol C Tables 4.2.6.8 and 6.1.1.4'
Si Si 0.2541 0.3302 'International Tables Vol C Tables 4.2.6.8 and 6.1.1.4'

loop_
_geom_angle_atom_site_label_1
_geom_angle_atom_site_label_2
_geom_angle_atom_site_label_3
_geom_angle
_geom_angle_site_symmetry_1
_geom_angle_site_symmetry_3
O7 Si1 O1 110.07(6) 2_666 .
O7 Si1 C15 108.25(7) 2_666 .
O1 Si1 C15 109.30(7) . .
O7 Si1 C12 108.88(6) 2_666 .
O1 Si1 C12 109.26(6) . .
C15 Si1 C12 111.06(7) . .
O1 Si2 O3 110.13(5) . .
O1 Si2 O2 110.39(6) . .
O3 Si2 O2 108.03(6) . .
O1 Si2 C16 108.14(6) . .
O3 Si2 C16 110.42(6) . .
O2 Si2 C16 109.74(6) . .
O4 Si3 O6 107.78(6) . .
O4 Si3 O3 109.46(5) . .
O6 Si3 O3 109.44(5) . .
O4 Si3 C28 110.27(6) . .
O6 Si3 C28 110.55(6) . .
O3 Si3 C28 109.31(6) . .
O5 Si4 O2 109.99(6) . 2_666
O5 Si4 O4 107.65(6) . .
O2 Si4 O4 107.98(6) 2_666 .
O5 Si4 C34 110.16(6) . .
O2 Si4 C34 108.58(6) 2_666 .
O4 Si4 C34 112.46(6) . .
O7 Si5 O5 108.64(6) . 2_666
O7 Si5 O6 111.46(6) . .
O5 Si5 O6 108.87(6) 2_666 .
O7 Si5 C22 108.68(6) . .
O5 Si5 C22 110.11(6) 2_666 .
O6 Si5 C22 109.07(6) . .
Si2 O1 Si1 154.63(7) . .
Si4 O2 Si2 137.15(7) 2_666 .
Si2 O3 Si3 145.57(7) . .
Si3 O4 Si4 147.19(7) . .
Si4 O5 Si5 144.38(7) . 2_666
Si3 O6 Si5 142.85(7) . .
Si5 O7 Si1 157.10(7) . 2_666
C2 C1 C6 119.99(17) . .
C2 C1 H1 120.0 . .
C6 C1 H1 120.0 . .
C3 C2 C1 120.56(18) . .
C3 C2 H2 119.7 . .
C1 C2 H2 119.7 . .
C2 C3 C4 119.93(16) . .
C2 C3 H3 120.0 . .
C4 C3 H3 120.0 . .
C3 C4 C5 120.10(17) . .
C3 C4 H4 119.9 . .
C5 C4 H4 119.9 . .
C4 C5 C6 120.43(16) . .
C4 C5 H5 119.8 . .
C6 C5 H5 119.8 . .
C1 C6 C5 118.99(15) . .
C1 C6 C7 121.08(16) . .
C5 C6 C7 119.92(15) . .
C8 C7 C6 177.83(19) . .
C7 C8 C9 174.60(19) . .
C14 C9 C10 118.87(14) . .
C14 C9 C8 122.71(15) . .
C10 C9 C8 118.41(15) . .
C11 C10 C9 120.40(15) . .
C11 C10 H10 119.8 . .
C9 C10 H10 119.8 . .
C10 C11 C12 121.74(15) . .
C10 C11 H11 119.1 . .
C12 C11 H11 119.1 . .
C13 C12 C11 117.30(14) . .
C13 C12 Si1 124.60(11) . .
C11 C12 Si1 118.04(11) . .
C14 C13 C12 121.65(14) . .
C14 C13 H13 119.2 . .
C12 C13 H13 119.2 . .
C13 C14 C9 120.03(14) . .
C13 C14 H14 120.0 . .
C9 C14 H14 120.0 . .
Si1 C15 H15A 109.5 . .
Si1 C15 H15B 109.5 . .
H15A C15 H15B 109.5 . .
Si1 C15 H15C 109.5 . .
H15A C15 H15C 109.5 . .
H15B C15 H15C 109.5 . .
C21 C16 C17 117.81(14) . .
C21 C16 Si2 120.90(12) . .
C17 C16 Si2 121.30(11) . .
C18 C17 C16 121.09(15) . .
C18 C17 H17 119.5 . .
C16 C17 H17 119.5 . .
C17 C18 C19 119.86(17) . .
C17 C18 H18 120.1 . .
C19 C18 H18 120.1 . .
C20 C19 C18 120.09(16) . .
C20 C19 H19 120.0 . .
C18 C19 H19 120.0 . .
C19 C20 C21 119.93(17) . .
C19 C20 H20 120.0 . .
C21 C20 H20 120.0 . .
C20 C21 C16 121.17(16) . .
C20 C21 H21 119.4 . .
C16 C21 H21 119.4 . .
C23 C22 C27 117.93(14) . .
C23 C22 Si5 121.57(11) . .
C27 C22 Si5 120.45(11) . .
C24 C23 C22 121.32(15) . .
C24 C23 H23 119.3 . .
C22 C23 H23 119.3 . .
C25 C24 C23 119.68(15) . .
C25 C24 H24 120.2 . .
C23 C24 H24 120.2 . .
C26 C25 C24 119.96(14) . .
C26 C25 H25 120.0 . .
C24 C25 H25 120.0 . .
C27 C26 C25 120.26(15) . .
C27 C26 H26 119.9 . .
C25 C26 H26 119.9 . .
C26 C27 C22 120.85(15) . .
C26 C27 H27 119.6 . .
C22 C27 H27 119.6 . .
C29 C28 C33 118.27(14) . .
C29 C28 Si3 122.33(11) . .
C33 C28 Si3 119.39(12) . .
C30 C29 C28 120.62(15) . .
C30 C29 H29 119.7 . .
C28 C29 H29 119.7 . .
C31 C30 C29 120.17(16) . .
C31 C30 H30 119.9 . .
C29 C30 H30 119.9 . .
C32 C31 C30 120.10(15) . .
C32 C31 H31 119.9 . .
C30 C31 H31 119.9 . .
C31 C32 C33 119.97(15) . .
C31 C32 H32 120.0 . .
C33 C32 H32 120.0 . .
C32 C33 C28 120.87(15) . .
C32 C33 H33 119.6 . .
C28 C33 H33 119.6 . .
C39 C34 C35 118.37(14) . .
C39 C34 Si4 120.66(12) . .
C35 C34 Si4 120.96(12) . .
C36 C35 C34 120.70(17) . .
C36 C35 H35 119.6 . .
C34 C35 H35 119.6 . .
C37 C36 C35 119.91(17) . .
C37 C36 H36 120.0 . .
C35 C36 H36 120.0 . .
C38 C37 C36 120.37(16) . .
C38 C37 H37 119.8 . .
C36 C37 H37 119.8 . .
C37 C38 C39 120.00(17) . .
C37 C38 H38 120.0 . .
C39 C38 H38 120.0 . .
C38 C39 C34 120.64(17) . .
C38 C39 H39 119.7 . .
C34 C39 H39 119.7 . .
C45 C40 C41 119.9(2) . .
C45 C40 H40 120.1 . .
C41 C40 H40 120.1 . .
C40 C41 C42 120.7(2) . .
C40 C41 H41 119.7 . .
C42 C41 H41 119.7 . .
C41 C42 C43 119.9(2) . .
C41 C42 H42 120.1 . .
C43 C42 H42 120.1 . .
C42 C43 C44 119.4(2) . .
C42 C43 H43 120.3 . .
C44 C43 H43 120.3 . .
C45 C44 C43 119.8(2) . .
C45 C44 H44 120.1 . .
C43 C44 H44 120.1 . .
C40 C45 C44 120.3(2) . .
C40 C45 H45 119.8 . .
C44 C45 H45 119.8 . .
C51 C46 C47 119.89(19) . .
C51 C46 H46 120.1 . .
C47 C46 H46 120.1 . .
C46 C47 C48 119.9(2) . .
C46 C47 H47 120.0 . .
C48 C47 H47 120.0 . .
C47 C48 C49 120.0(2) . .
C47 C48 H48 120.0 . .
C49 C48 H48 120.0 . .
C50 C49 C48 120.12(19) . .
C50 C49 H49 119.9 . .
C48 C49 H49 119.9 . .
C51 C50 C49 119.6(2) . .
C51 C50 H50 120.2 . .
C49 C50 H50 120.2 . .
C46 C51 C50 120.5(2) . .
C46 C51 H51 119.8 . .
C50 C51 H51 119.8 . .
C57 C52 C53 119.82(19) . .
C57 C52 H52 120.1 . .
C53 C52 H52 120.1 . .
C52 C53 C54 120.1(2) . .
C52 C53 H53 120.0 . .
C54 C53 H53 120.0 . .
C55 C54 C53 119.8(2) . .
C55 C54 H54 120.1 . .
C53 C54 H54 120.1 . .
C54 C55 C56 120.29(18) . .
C54 C55 H55 119.9 . .
C56 C55 H55 119.9 . .
C57 C56 C55 119.61(19) . .
C57 C56 H56 120.2 . .
C55 C56 H56 120.2 . .
C52 C57 C56 120.3(2) . .
C52 C57 H57 119.8 . .
C56 C57 H57 119.8 . .
C58\ C58 C60 120.13(19) . 2_567
C58\ C58 H58 119.9 . .
C60 C58 H58 119.9 2_567 .
C58 C58\ C60 119.4(2) . .
C58 C58\ H58B 120.3 . .
C60 C58\ H58B 120.3 . .
C58 C60 C58\ 120.4(2) 2_567 .
C58 C60 H60 119.8 2_567 .
C58\ C60 H60 119.8 . .

loop_
_geom_bond_atom_site_label_1
_geom_bond_atom_site_label_2
_geom_bond_distance
_geom_bond_site_symmetry_2
Si1 O7 1.6234(11) 2_666
Si1 O1 1.6250(10) .
Si1 C15 1.8408(16) .
Si1 C12 1.8641(15) .
Si2 O1 1.6066(11) .
Si2 O3 1.6219(10) .
Si2 O2 1.6263(11) .
Si2 C16 1.8475(15) .
Si3 O4 1.6211(11) .
Si3 O6 1.6224(10) .
Si3 O3 1.6228(11) .
Si3 C28 1.8419(15) .
Si4 O5 1.6193(11) .
Si4 O2 1.6242(11) 2_666
Si4 O4 1.6247(11) .
Si4 C34 1.8410(15) .
Si5 O7 1.6045(11) .
Si5 O5 1.6219(10) 2_666
Si5 O6 1.6240(11) .
Si5 C22 1.8459(15) .
O2 Si4 1.6241(11) 2_666
O5 Si5 1.6220(10) 2_666
O7 Si1 1.6233(11) 2_666
C1 C2 1.388(3) .
C1 C6 1.395(2) .
C1 H1 0.9500 .
C2 C3 1.380(3) .
C2 H2 0.9500 .
C3 C4 1.382(3) .
C3 H3 0.9500 .
C4 C5 1.386(2) .
C4 H4 0.9500 .
C5 C6 1.397(2) .
C5 H5 0.9500 .
C6 C7 1.443(2) .
C7 C8 1.198(2) .
C8 C9 1.441(2) .
C9 C14 1.399(2) .
C9 C10 1.399(2) .
C10 C11 1.383(2) .
C10 H10 0.9500 .
C11 C12 1.402(2) .
C11 H11 0.9500 .
C12 C13 1.400(2) .
C13 C14 1.393(2) .
C13 H13 0.9500 .
C14 H14 0.9500 .
C15 H15A 0.9800 .
C15 H15B 0.9800 .
C15 H15C 0.9800 .
C16 C21 1.397(2) .
C16 C17 1.399(2) .
C17 C18 1.386(2) .
C17 H17 0.9500 .
C18 C19 1.386(3) .
C18 H18 0.9500 .
C19 C20 1.380(3) .
C19 H19 0.9500 .
C20 C21 1.388(2) .
C20 H20 0.9500 .
C21 H21 0.9500 .
C22 C23 1.397(2) .
C22 C27 1.400(2) .
C23 C24 1.387(2) .
C23 H23 0.9500 .
C24 C25 1.386(2) .
C24 H24 0.9500 .
C25 C26 1.385(2) .
C25 H25 0.9500 .
C26 C27 1.384(2) .
C26 H26 0.9500 .
C27 H27 0.9500 .
C28 C29 1.398(2) .
C28 C33 1.401(2) .
C29 C30 1.389(2) .
C29 H29 0.9500 .
C30 C31 1.383(2) .
C30 H30 0.9500 .
C31 C32 1.383(3) .
C31 H31 0.9500 .
C32 C33 1.387(2) .
C32 H32 0.9500 .
C33 H33 0.9500 .
C34 C39 1.398(2) .
C34 C35 1.400(2) .
C35 C36 1.391(2) .
C35 H35 0.9500 .
C36 C37 1.382(3) .
C36 H36 0.9500 .
C37 C38 1.379(3) .
C37 H37 0.9500 .
C38 C39 1.392(2) .
C38 H38 0.9500 .
C39 H39 0.9500 .
C40 C45 1.365(4) .
C40 C41 1.368(3) .
C40 H40 0.9500 .
C41 C42 1.374(3) .
C41 H41 0.9500 .
C42 C43 1.374(3) .
C42 H42 0.9500 .
C43 C44 1.391(4) .
C43 H43 0.9500 .
C44 C45 1.376(4) .
C44 H44 0.9500 .
C45 H45 0.9500 .
C46 C51 1.376(3) .
C46 C47 1.379(3) .
C46 H46 0.9500 .
C47 C48 1.380(3) .
C47 H47 0.9500 .
C48 C49 1.380(3) .
C48 H48 0.9500 .
C49 C50 1.379(4) .
C49 H49 0.9500 .
C50 C51 1.378(3) .
C50 H50 0.9500 .
C51 H51 0.9500 .
C52 C57 1.378(3) .
C52 C53 1.382(4) .
C52 H52 0.9500 .
C53 C54 1.382(3) .
C53 H53 0.9500 .
C54 C55 1.376(3) .
C54 H54 0.9500 .
C55 C56 1.384(3) .
C55 H55 0.9500 .
C56 C57 1.381(3) .
C56 H56 0.9500 .
C57 H57 0.9500 .
C58 C58\ 1.373(3) .
C58 C60 1.379(3) 2_567
C58 H58 0.9500 .
C58\ C60 1.381(3) .
C58\ H58B 0.9500 .
C60 C58 1.379(3) 2_567
C60 H60 0.9500 .

loop_
_geom_torsion_atom_site_label_1
_geom_torsion_atom_site_label_2
_geom_torsion_atom_site_label_3
_geom_torsion_atom_site_label_4
_geom_torsion
_geom_torsion_site_symmetry_1
_geom_torsion_site_symmetry_4
O3 Si2 O1 Si1 -44.72(18) . .
O2 Si2 O1 Si1 74.48(18) . .
C16 Si2 O1 Si1 -165.45(16) . .
O7 Si1 O1 Si2 26.37(19) 2_666 .
C15 Si1 O1 Si2 145.14(17) . .
C12 Si1 O1 Si2 -93.14(17) . .
O1 Si2 O2 Si4 -71.50(11) . 2_666
O3 Si2 O2 Si4 48.96(11) . 2_666
C16 Si2 O2 Si4 169.40(10) . 2_666
O1 Si2 O3 Si3 154.37(11) . .
O2 Si2 O3 Si3 33.75(14) . .
C16 Si2 O3 Si3 -86.27(13) . .
O4 Si3 O3 Si2 -122.45(12) . .
O6 Si3 O3 Si2 -4.54(14) . .
C28 Si3 O3 Si2 116.67(12) . .
O6 Si3 O4 Si4 -159.23(12) . .
O3 Si3 O4 Si4 -40.28(14) . .
C28 Si3 O4 Si4 80.01(14) . .
O5 Si4 O4 Si3 36.08(14) . .
O2 Si4 O4 Si3 154.78(12) 2_666 .
C34 Si4 O4 Si3 -85.45(14) . .
O2 Si4 O5 Si5 -18.08(14) 2_666 2_666
O4 Si4 O5 Si5 99.34(12) . 2_666
C34 Si4 O5 Si5 -137.72(12) . 2_666
O4 Si3 O6 Si5 35.24(13) . .
O3 Si3 O6 Si5 -83.73(12) . .
C28 Si3 O6 Si5 155.82(11) . .
O7 Si5 O6 Si3 -68.28(12) . .
O5 Si5 O6 Si3 51.54(13) 2_666 .
C22 Si5 O6 Si3 171.72(11) . .
O5 Si5 O7 Si1 -101.62(19) 2_666 2_666
O6 Si5 O7 Si1 18.3(2) . 2_666
C22 Si5 O7 Si1 138.57(18) . 2_666
C6 C1 C2 C3 0.4(3) . .
C1 C2 C3 C4 0.3(3) . .
C2 C3 C4 C5 -0.7(3) . .
C3 C4 C5 C6 0.5(3) . .
C2 C1 C6 C5 -0.6(3) . .
C2 C1 C6 C7 178.33(18) . .
C4 C5 C6 C1 0.2(3) . .
C4 C5 C6 C7 -178.77(16) . .
C14 C9 C10 C11 0.6(2) . .
C8 C9 C10 C11 179.79(15) . .
C9 C10 C11 C12 0.3(3) . .
C10 C11 C12 C13 -0.6(2) . .
C10 C11 C12 Si1 176.77(13) . .
O7 Si1 C12 C13 -129.21(13) 2_666 .
O1 Si1 C12 C13 -8.96(15) . .
C15 Si1 C12 C13 111.68(14) . .
O7 Si1 C12 C11 53.68(13) 2_666 .
O1 Si1 C12 C11 173.92(11) . .
C15 Si1 C12 C11 -65.43(14) . .
C11 C12 C13 C14 0.0(2) . .
Si1 C12 C13 C14 -177.12(12) . .
C12 C13 C14 C9 0.8(2) . .
C10 C9 C14 C13 -1.1(2) . .
C8 C9 C14 C13 179.72(15) . .
O1 Si2 C16 C21 -172.43(12) . .
O3 Si2 C16 C21 67.01(14) . .
O2 Si2 C16 C21 -51.97(14) . .
O1 Si2 C16 C17 7.54(14) . .
O3 Si2 C16 C17 -113.01(12) . .
O2 Si2 C16 C17 128.00(12) . .
C21 C16 C17 C18 1.9(2) . .
Si2 C16 C17 C18 -178.03(13) . .
C16 C17 C18 C19 -0.1(3) . .
C17 C18 C19 C20 -1.6(3) . .
C18 C19 C20 C21 1.4(3) . .
C19 C20 C21 C16 0.4(3) . .
C17 C16 C21 C20 -2.1(2) . .
Si2 C16 C21 C20 177.88(13) . .
O7 Si5 C22 C23 -166.90(12) . .
O5 Si5 C22 C23 74.22(14) 2_666 .
O6 Si5 C22 C23 -45.19(14) . .
O7 Si5 C22 C27 15.98(14) . .
O5 Si5 C22 C27 -102.90(12) 2_666 .
O6 Si5 C22 C27 137.69(12) . .
C27 C22 C23 C24 -0.2(2) . .
Si5 C22 C23 C24 -177.39(12) . .
C22 C23 C24 C25 0.4(3) . .
C23 C24 C25 C26 -0.3(3) . .
C24 C25 C26 C27 0.2(3) . .
C25 C26 C27 C22 0.0(2) . .
C23 C22 C27 C26 0.0(2) . .
Si5 C22 C27 C26 177.25(12) . .
O4 Si3 C28 C29 -138.90(12) . .
O6 Si3 C28 C29 102.01(13) . .
O3 Si3 C28 C29 -18.52(14) . .
O4 Si3 C28 C33 40.12(13) . .
O6 Si3 C28 C33 -78.97(13) . .
O3 Si3 C28 C33 160.50(11) . .
C33 C28 C29 C30 -1.0(2) . .
Si3 C28 C29 C30 178.05(12) . .
C28 C29 C30 C31 0.7(2) . .
C29 C30 C31 C32 0.2(3) . .
C30 C31 C32 C33 -0.8(3) . .
C31 C32 C33 C28 0.6(3) . .
C29 C28 C33 C32 0.3(2) . .
Si3 C28 C33 C32 -178.72(12) . .
O5 Si4 C34 C39 116.32(12) . .
O2 Si4 C34 C39 -4.18(14) 2_666 .
O4 Si4 C34 C39 -123.60(12) . .
O5 Si4 C34 C35 -62.69(14) . .
O2 Si4 C34 C35 176.81(12) 2_666 .
O4 Si4 C34 C35 57.39(14) . .
C39 C34 C35 C36 0.2(2) . .
Si4 C34 C35 C36 179.21(13) . .
C34 C35 C36 C37 -0.3(3) . .
C35 C36 C37 C38 0.0(3) . .
C36 C37 C38 C39 0.3(3) . .
C37 C38 C39 C34 -0.4(3) . .
C35 C34 C39 C38 0.1(2) . .
Si4 C34 C39 C38 -178.89(13) . .
C45 C40 C41 C42 -0.9(4) . .
C40 C41 C42 C43 0.1(4) . .
C41 C42 C43 C44 0.4(3) . .
C42 C43 C44 C45 -0.2(4) . .
C41 C40 C45 C44 1.2(4) . .
C43 C44 C45 C40 -0.6(4) . .
C51 C46 C47 C48 0.6(3) . .
C46 C47 C48 C49 0.4(3) . .
C47 C48 C49 C50 -1.0(3) . .
C48 C49 C50 C51 0.7(3) . .
C47 C46 C51 C50 -0.9(3) . .
C49 C50 C51 C46 0.3(3) . .
C57 C52 C53 C54 0.7(3) . .
C52 C53 C54 C55 -0.8(3) . .
C53 C54 C55 C56 0.0(3) . .
C54 C55 C56 C57 0.8(3) . .
C53 C52 C57 C56 0.1(3) . .
C55 C56 C57 C52 -0.9(3) . .
C60 C58 C58\ C60 0.2(3) 2_567 .
C58 C58\ C60 C58 -0.2(3) . 2_567
